data_7125961
loop_
_publ_author_name
'Wang, Wenqing'
'Tan, Gengwen'
'Feng, Rui'
'Fang, Yong'
'Chen, Chao'
'Ruan, Huapeng'
'Zhao, Yue'
'Wang, Xinping'

_publ_section_title
;
 Stable, yet &quot;naked&quot;, azo radical anion ArNNAr<sup>-</sup> and
 dianion ArNNAr<sup>2-</sup> (Ar =
 4-CN-2,6-<sup>i</sup>Pr<sub>2</sub>-C<sub>6</sub>H<sub>2</sub>) with
 selective CO<sub>2</sub> activation.
;
_journal_issue 22
_journal_name_full 'Chemical communications (Cambridge, England)'
_journal_page_first 3285
_journal_page_last 3288
_journal_paper_doi 10.1039/c9cc07382e
_journal_volume 56
_journal_year 2020
_chemical_formula_sum 'C42 H64 N4 Na O4'
_chemical_formula_weight 711.96
_space_group_crystal_system monoclinic
_space_group_IT_number 15
_space_group_name_Hall '-C 2yc'
_space_group_name_H-M_alt 'C 1 2/c 1'
_atom_sites_solution_hydrogens geom
_audit_creation_method SHELXL-2018/3
_audit_update_record
;
2019-10-24 deposited with the CCDC.	2020-02-10 downloaded from the CCDC.
;
_cell_angle_alpha 90
_cell_angle_beta 103.277(3)
_cell_angle_gamma 90
_cell_formula_units_Z 4
_cell_length_a 18.399(2)
_cell_length_b 14.6911(16)
_cell_length_c 15.7048(16)
_cell_measurement_reflns_used 4935
_cell_measurement_temperature 153(2)
_cell_measurement_theta_max 27.18
_cell_measurement_theta_min 2.38
_cell_volume 4131.6(8)
_computing_cell_refinement 'Bruker SAINT'
_computing_data_collection 'Bruker APEX2'
_computing_data_reduction 'Bruker SAINT'
_computing_molecular_graphics 'Bruker SHELXTL'
_computing_publication_material 'Bruker SHELXTL'
_computing_structure_refinement 'SHELXL-2018/3 (Sheldrick, 2018)'
_computing_structure_solution 'SHELXT 2014/4 (Sheldrick, 2014)'
_diffrn_ambient_temperature 153(2)
_diffrn_measured_fraction_theta_full 0.997
_diffrn_measured_fraction_theta_max 0.997
_diffrn_measurement_device_type 'd8 advance'
_diffrn_measurement_method '\f and \w scans'
_diffrn_radiation_type MoK\a
_diffrn_radiation_wavelength 0.71073
_diffrn_reflns_av_R_equivalents 0.0374
_diffrn_reflns_av_unetI/netI 0.0338
_diffrn_reflns_Laue_measured_fraction_full 0.997
_diffrn_reflns_Laue_measured_fraction_max 0.997
_diffrn_reflns_limit_h_max 21
_diffrn_reflns_limit_h_min -21
_diffrn_reflns_limit_k_max 17
_diffrn_reflns_limit_k_min -15
_diffrn_reflns_limit_l_max 17
_diffrn_reflns_limit_l_min -18
_diffrn_reflns_number 13510
_diffrn_reflns_point_group_measured_fraction_full 0.997
_diffrn_reflns_point_group_measured_fraction_max 0.997
_diffrn_reflns_theta_full 25.009
_diffrn_reflns_theta_max 25.009
_diffrn_reflns_theta_min 2.385
_exptl_absorpt_coefficient_mu 0.082
_exptl_absorpt_correction_T_max 0.9878
_exptl_absorpt_correction_T_min 0.9822
_exptl_absorpt_correction_type multi-scan
_exptl_crystal_colour blue
_exptl_crystal_density_diffrn 1.145
_exptl_crystal_density_method 'not measured'
_exptl_crystal_description block
_exptl_crystal_F_000 1548
_exptl_crystal_size_max 0.220
_exptl_crystal_size_mid 0.190
_exptl_crystal_size_min 0.150
_refine_diff_density_max 0.474
_refine_diff_density_min -0.466
_refine_diff_density_rms 0.047
_refine_ls_extinction_method none
_refine_ls_goodness_of_fit_ref 1.026
_refine_ls_hydrogen_treatment constr
_refine_ls_matrix_type full
_refine_ls_number_parameters 244
_refine_ls_number_reflns 3633
_refine_ls_number_restraints 6
_refine_ls_restrained_S_all 1.026
_refine_ls_R_factor_all 0.0901
_refine_ls_R_factor_gt 0.0666
_refine_ls_shift/su_max 0.000
_refine_ls_shift/su_mean 0.000
_refine_ls_structure_factor_coef Fsqd
_refine_ls_weighting_details 'w=1/[\s^2^(Fo^2^)+(0.0843P)^2^+8.0336P] where P=(Fo^2^+2Fc^2^)/3'
_refine_ls_weighting_scheme calc
_refine_ls_wR_factor_gt 0.1712
_refine_ls_wR_factor_ref 0.1903
_reflns_Friedel_coverage 0.000
_reflns_number_gt 2696
_reflns_number_total 3633
_reflns_threshold_expression 'I > 2\s(I)'
_cod_data_source_file c9cc07382e2.cif
_cod_data_source_block 2_a_CCDC1
_cod_depositor_comments 'Adding full bibliography for 7125960--7125964.cif.'
_cod_original_cell_volume 4131.5(8)
_cod_original_sg_symbol_H-M 'C 2/c'
_cod_database_code 7125961
_shelx_shelxl_version_number 2018/3
_shelx_space_group_comment
;
The symmetry employed for this shelxl refinement is uniquely defined
by the following loop, which should always be used as a source of
symmetry information in preference to the above space-group names.
They are only intended as comments.
;
_shelx_estimated_absorpt_t_min 0.982
_shelx_estimated_absorpt_t_max 0.988

loop_
_space_group_symop_operation_xyz
'x, y, z'
'-x, y, -z+1/2'
'x+1/2, y+1/2, z'
'-x+1/2, y+1/2, -z+1/2'
'-x, -y, -z'
'x, -y, z-1/2'
'-x+1/2, -y+1/2, -z'
'x+1/2, -y+1/2, z-1/2'

loop_
_atom_site_label
_atom_site_type_symbol
_atom_site_fract_x
_atom_site_fract_y
_atom_site_fract_z
_atom_site_U_iso_or_equiv
_atom_site_adp_type
_atom_site_occupancy
_atom_site_site_symmetry_order
_atom_site_calc_flag
_atom_site_refinement_flags_posn
_atom_site_refinement_flags_adp
_atom_site_refinement_flags_occupancy
_atom_site_disorder_assembly
_atom_site_disorder_group
C1 C 0.47391(18) 0.10541(17) 0.53967(19) 0.0456(7) Uani 1 1 d . . . . .
C2 C 0.40444(17) 0.15209(18) 0.50782(18) 0.0442(7) Uani 1 1 d . . . . .
C3 C 0.39239(16) 0.23517(17) 0.54112(17) 0.0393(6) Uani 1 1 d . . . . .
H3 H 0.346099 0.265170 0.519415 0.047 Uiso 1 1 calc R U . . .
C4 C 0.44655(15) 0.27709(17) 0.60636(16) 0.0359(6) Uani 1 1 d . . . . .
C5 C 0.51347(16) 0.23285(18) 0.63897(17) 0.0406(6) Uani 1 1 d . . . . .
H5 H 0.549868 0.261299 0.683812 0.049 Uiso 1 1 calc R U . . .
C6 C 0.52910(16) 0.14860(18) 0.60844(19) 0.0439(7) Uani 1 1 d . . . . .
C7 C 0.43510(15) 0.36656(19) 0.63626(17) 0.0410(7) Uani 1 1 d . . . . .
C8 C 0.3424(2) 0.1105(2) 0.4366(2) 0.0600(9) Uani 1 1 d . . . . .
H8 H 0.366533 0.069596 0.400326 0.072 Uiso 1 1 calc R U . . .
C9 C 0.2962(2) 0.1804(2) 0.3756(2) 0.0746(11) Uani 1 1 d . . . . .
H9A H 0.262782 0.148962 0.326920 0.112 Uiso 1 1 calc R U . . .
H9B H 0.329581 0.220842 0.352722 0.112 Uiso 1 1 calc R U . . .
H9C H 0.266585 0.216298 0.407926 0.112 Uiso 1 1 calc R U . . .
C10 C 0.2923(2) 0.0522(3) 0.4789(3) 0.0809(12) Uani 1 1 d . . . . .
H10A H 0.322113 0.004247 0.513904 0.121 Uiso 1 1 calc R U . . .
H10B H 0.253189 0.024447 0.433308 0.121 Uiso 1 1 calc R U . . .
H10C H 0.269321 0.090228 0.516761 0.121 Uiso 1 1 calc R U . . .
C11 C 0.60380(17) 0.1055(2) 0.6504(2) 0.0542(8) Uani 1 1 d . . . . .
H11 H 0.620605 0.069795 0.604133 0.065 Uiso 1 1 calc R U . . .
C12 C 0.6648(2) 0.1754(3) 0.6872(4) 0.0941(15) Uani 1 1 d . . . . .
H12A H 0.654440 0.203435 0.739827 0.141 Uiso 1 1 calc R U . . .
H12B H 0.665397 0.222528 0.643232 0.141 Uiso 1 1 calc R U . . .
H12C H 0.713428 0.144942 0.702165 0.141 Uiso 1 1 calc R U . . .
C13 C 0.5957(2) 0.0400(3) 0.7216(2) 0.0666(10) Uani 1 1 d . . . . .
H13A H 0.642891 0.007469 0.742874 0.100 Uiso 1 1 calc R U . . .
H13B H 0.555994 -0.003864 0.698188 0.100 Uiso 1 1 calc R U . . .
H13C H 0.582970 0.073803 0.769937 0.100 Uiso 1 1 calc R U . . .
C14 C 0.3296(2) 0.5226(3) 0.7987(3) 0.0824(13) Uani 1 1 d . . . . .
H14A H 0.320585 0.502197 0.737106 0.099 Uiso 1 1 calc R U . . .
H14B H 0.291765 0.569261 0.803087 0.099 Uiso 1 1 calc R U . . .
C15 C 0.3237(2) 0.4463(3) 0.8549(3) 0.0782(12) Uani 1 1 d . . . . .
H15A H 0.329173 0.388089 0.825239 0.094 Uiso 1 1 calc R U . . .
H15B H 0.274813 0.446647 0.871142 0.094 Uiso 1 1 calc R U . . .
C16 C 0.3863(2) 0.4585(2) 0.9345(2) 0.0642(9) Uani 1 1 d . . . . .
H16A H 0.422729 0.407932 0.940398 0.077 Uiso 1 1 calc R U . . .
H16B H 0.367086 0.462008 0.988378 0.077 Uiso 1 1 calc R U . . .
C17 C 0.4211(2) 0.5476(2) 0.91691(19) 0.0567(8) Uani 1 1 d . . . . .
H17A H 0.401587 0.598316 0.946646 0.068 Uiso 1 1 calc R U . . .
H17B H 0.476071 0.545211 0.938102 0.068 Uiso 1 1 calc R U . . .
C18 C 0.52608(18) 0.7528(2) 0.8767(2) 0.0533(8) Uani 1 1 d . . . . .
H18A H 0.516274 0.741656 0.935268 0.064 Uiso 1 1 calc R U . . .
H18B H 0.478080 0.765933 0.835081 0.064 Uiso 1 1 calc R U . . .
C19 C 0.5790(2) 0.8300(2) 0.8800(3) 0.0706(11) Uani 1 1 d . . . . .
H19A H 0.572850 0.875989 0.923862 0.085 Uiso 1 1 calc R U . . .
H19B H 0.572764 0.859558 0.822144 0.085 Uiso 1 1 calc R U . . .
C20 C 0.6524(2) 0.7825(3) 0.9064(4) 0.1018(16) Uani 1 1 d . . . . .
H20A H 0.691454 0.816214 0.885394 0.122 Uiso 1 1 calc R U . . .
H20B H 0.667854 0.776637 0.970804 0.122 Uiso 1 1 calc R U . . .
C21 C 0.63977(17) 0.6923(2) 0.8647(2) 0.0545(8) Uani 1 1 d . . . . .
H21A H 0.656623 0.691824 0.809248 0.065 Uiso 1 1 calc R U . . .
H21B H 0.667692 0.645072 0.903954 0.065 Uiso 1 1 calc R U . . .
N1 N 0.4691(2) 0.0248(3) 0.4901(3) 0.0252(7) Uani 0.6 1 d . U P A 1
N2 N 0.42826(15) 0.43931(17) 0.65984(18) 0.0584(7) Uani 1 1 d . . . . .
N1' N 0.5205(4) 0.0237(5) 0.5316(4) 0.0427(14) Uani 0.4 1 d . . P A 2
Na1 Na 0.500000 0.56416(9) 0.750000 0.0324(4) Uani 1 2 d S T P . .
O1 O 0.40130(11) 0.55946(14) 0.82514(12) 0.0498(5) Uani 1 1 d . . . . .
O2 O 0.56146(10) 0.67558(12) 0.84849(13) 0.0447(5) Uani 1 1 d . . . . .

loop_
_atom_site_aniso_label
_atom_site_aniso_U_11
_atom_site_aniso_U_22
_atom_site_aniso_U_33
_atom_site_aniso_U_23
_atom_site_aniso_U_13
_atom_site_aniso_U_12
C1 0.074(2) 0.0259(14) 0.0484(17) -0.0013(12) 0.0379(15) -0.0062(13)
C2 0.0640(19) 0.0312(14) 0.0398(15) -0.0045(11) 0.0171(13) -0.0087(13)
C3 0.0483(16) 0.0321(14) 0.0367(14) -0.0015(11) 0.0086(12) -0.0025(12)
C4 0.0448(15) 0.0284(13) 0.0344(13) -0.0032(10) 0.0086(11) 0.0026(11)
C5 0.0477(16) 0.0357(15) 0.0399(14) 0.0014(11) 0.0135(12) 0.0011(12)
C6 0.0523(17) 0.0347(15) 0.0543(17) 0.0107(12) 0.0320(14) 0.0087(12)
C7 0.0427(16) 0.0387(16) 0.0358(14) -0.0061(12) -0.0030(11) 0.0034(12)
C8 0.077(2) 0.0415(17) 0.059(2) -0.0157(15) 0.0094(17) -0.0096(16)
C9 0.095(3) 0.065(2) 0.051(2) -0.0136(17) -0.0092(18) -0.011(2)
C10 0.086(3) 0.055(2) 0.093(3) -0.003(2) 0.003(2) -0.026(2)
C11 0.0522(18) 0.0399(16) 0.077(2) 0.0048(15) 0.0275(16) 0.0112(14)
C12 0.048(2) 0.062(2) 0.174(5) 0.009(3) 0.028(3) 0.0092(18)
C13 0.058(2) 0.068(2) 0.076(2) 0.0196(18) 0.0189(17) 0.0199(17)
C14 0.0448(19) 0.136(4) 0.060(2) 0.029(2) 0.0003(16) -0.024(2)
C15 0.074(2) 0.069(2) 0.079(3) 0.0164(19) -0.0097(19) -0.030(2)
C16 0.074(2) 0.067(2) 0.0497(19) 0.0141(16) 0.0091(16) -0.0143(18)
C17 0.070(2) 0.062(2) 0.0388(16) -0.0059(14) 0.0135(14) -0.0168(17)
C18 0.0545(19) 0.0470(18) 0.0631(19) -0.0149(15) 0.0235(15) 0.0004(14)
C19 0.098(3) 0.0425(19) 0.086(3) -0.0159(17) 0.053(2) -0.0111(18)
C20 0.066(3) 0.083(3) 0.156(5) -0.053(3) 0.027(3) -0.031(2)
C21 0.0431(17) 0.0526(19) 0.069(2) -0.0052(15) 0.0158(14) -0.0049(14)
N1 0.0246(11) 0.0240(11) 0.0265(11) -0.0010(9) 0.0049(9) 0.0006(9)
N2 0.0654(18) 0.0386(15) 0.0609(17) -0.0196(12) -0.0066(13) 0.0080(12)
N1' 0.046(4) 0.043(4) 0.037(3) -0.004(3) 0.006(3) -0.007(3)
Na1 0.0388(8) 0.0261(7) 0.0322(7) 0.000 0.0077(6) 0.000
O1 0.0451(11) 0.0643(14) 0.0405(11) 0.0098(9) 0.0110(9) -0.0070(10)
O2 0.0415(11) 0.0392(11) 0.0555(12) -0.0143(9) 0.0158(9) -0.0073(8)

loop_
_atom_type_symbol
_atom_type_description
_atom_type_scat_dispersion_real
_atom_type_scat_dispersion_imag
_atom_type_scat_source
C C 0.0033 0.0016 'International Tables Vol C Tables 4.2.6.8 and 6.1.1.4'
H H 0.0000 0.0000 'International Tables Vol C Tables 4.2.6.8 and 6.1.1.4'
N N 0.0061 0.0033 'International Tables Vol C Tables 4.2.6.8 and 6.1.1.4'
O O 0.0106 0.0060 'International Tables Vol C Tables 4.2.6.8 and 6.1.1.4'
Na Na 0.0362 0.0249 'International Tables Vol C Tables 4.2.6.8 and 6.1.1.4'

loop_
_geom_angle_atom_site_label_1
_geom_angle_atom_site_label_2
_geom_angle_atom_site_label_3
_geom_angle
_geom_angle_site_symmetry_1
_geom_angle_site_symmetry_3
N1 C1 C2 105.7(3) . .
N1 C1 C6 136.5(3) . .
C2 C1 C6 117.8(2) . .
C2 C1 N1' 146.6(3) . .
C6 C1 N1' 95.6(3) . .
C3 C2 C1 120.2(3) . .
C3 C2 C8 118.5(3) . .
C1 C2 C8 121.3(3) . .
C2 C3 C4 121.6(3) . .
C2 C3 H3 119.2 . .
C4 C3 H3 119.2 . .
C5 C4 C3 119.3(2) . .
C5 C4 C7 119.8(2) . .
C3 C4 C7 120.8(2) . .
C6 C5 C4 122.1(3) . .
C6 C5 H5 118.9 . .
C4 C5 H5 118.9 . .
C5 C6 C1 119.0(3) . .
C5 C6 C11 117.6(3) . .
C1 C6 C11 123.4(3) . .
N2 C7 C4 177.6(3) . .
C10 C8 C9 110.4(3) . .
C10 C8 C2 109.4(3) . .
C9 C8 C2 114.0(3) . .
C10 C8 H8 107.6 . .
C9 C8 H8 107.6 . .
C2 C8 H8 107.6 . .
C8 C9 H9A 109.5 . .
C8 C9 H9B 109.5 . .
H9A C9 H9B 109.5 . .
C8 C9 H9C 109.5 . .
H9A C9 H9C 109.5 . .
H9B C9 H9C 109.5 . .
C8 C10 H10A 109.5 . .
C8 C10 H10B 109.5 . .
H10A C10 H10B 109.5 . .
C8 C10 H10C 109.5 . .
H10A C10 H10C 109.5 . .
H10B C10 H10C 109.5 . .
C13 C11 C6 110.7(3) . .
C13 C11 C12 109.6(3) . .
C6 C11 C12 113.2(3) . .
C13 C11 H11 107.7 . .
C6 C11 H11 107.7 . .
C12 C11 H11 107.7 . .
C11 C12 H12A 109.5 . .
C11 C12 H12B 109.5 . .
H12A C12 H12B 109.5 . .
C11 C12 H12C 109.5 . .
H12A C12 H12C 109.5 . .
H12B C12 H12C 109.5 . .
C11 C13 H13A 109.5 . .
C11 C13 H13B 109.5 . .
H13A C13 H13B 109.5 . .
C11 C13 H13C 109.5 . .
H13A C13 H13C 109.5 . .
H13B C13 H13C 109.5 . .
O1 C14 C15 108.5(3) . .
O1 C14 H14A 110.0 . .
C15 C14 H14A 110.0 . .
O1 C14 H14B 110.0 . .
C15 C14 H14B 110.0 . .
H14A C14 H14B 108.4 . .
C14 C15 C16 105.4(3) . .
C14 C15 H15A 110.7 . .
C16 C15 H15A 110.7 . .
C14 C15 H15B 110.7 . .
C16 C15 H15B 110.7 . .
H15A C15 H15B 108.8 . .
C15 C16 C17 103.1(3) . .
C15 C16 H16A 111.1 . .
C17 C16 H16A 111.1 . .
C15 C16 H16B 111.1 . .
C17 C16 H16B 111.1 . .
H16A C16 H16B 109.1 . .
O1 C17 C16 105.9(2) . .
O1 C17 H17A 110.6 . .
C16 C17 H17A 110.6 . .
O1 C17 H17B 110.6 . .
C16 C17 H17B 110.6 . .
H17A C17 H17B 108.7 . .
O2 C18 C19 105.9(2) . .
O2 C18 H18A 110.5 . .
C19 C18 H18A 110.5 . .
O2 C18 H18B 110.5 . .
C19 C18 H18B 110.5 . .
H18A C18 H18B 108.7 . .
C18 C19 C20 101.3(3) . .
C18 C19 H19A 111.5 . .
C20 C19 H19A 111.5 . .
C18 C19 H19B 111.5 . .
C20 C19 H19B 111.5 . .
H19A C19 H19B 109.3 . .
C21 C20 C19 104.9(3) . .
C21 C20 H20A 110.8 . .
C19 C20 H20A 110.8 . .
C21 C20 H20B 110.8 . .
C19 C20 H20B 110.8 . .
H20A C20 H20B 108.8 . .
O2 C21 C20 106.5(3) . .
O2 C21 H21A 110.4 . .
C20 C21 H21A 110.4 . .
O2 C21 H21B 110.4 . .
C20 C21 H21B 110.4 . .
H21A C21 H21B 108.6 . .
N1 N1 C1 113.0(5) 5_656 .
C7 N2 Na1 141.6(2) . .
N1' N1' C1 104.6(8) 5_656 .
O2 Na1 O2 91.95(11) . 2_656
O2 Na1 O1 92.28(7) . 2_656
O2 Na1 O1 90.03(7) 2_656 2_656
O2 Na1 O1 90.03(7) . .
O2 Na1 O1 92.28(7) 2_656 .
O1 Na1 O1 176.68(12) 2_656 .
O2 Na1 N2 173.23(9) . .
O2 Na1 N2 91.52(8) 2_656 .
O1 Na1 N2 93.53(9) 2_656 .
O1 Na1 N2 84.03(9) . .
O2 Na1 N2 91.52(8) . 2_656
O2 Na1 N2 173.24(9) 2_656 2_656
O1 Na1 N2 84.03(9) 2_656 2_656
O1 Na1 N2 93.52(9) . 2_656
N2 Na1 N2 85.64(12) . 2_656
C14 O1 C17 105.0(2) . .
C14 O1 Na1 129.7(2) . .
C17 O1 Na1 117.45(18) . .
C21 O2 C18 108.7(2) . .
C21 O2 Na1 123.42(16) . .
C18 O2 Na1 124.86(17) . .

loop_
_geom_bond_atom_site_label_1
_geom_bond_atom_site_label_2
_geom_bond_distance
_geom_bond_site_symmetry_2
C1 N1 1.408(5) .
C1 C2 1.435(4) .
C1 C6 1.448(4) .
C1 N1' 1.497(9) .
C2 C3 1.366(4) .
C2 C8 1.529(4) .
C3 C4 1.398(4) .
C3 H3 0.9500 .
C4 C5 1.382(4) .
C4 C7 1.428(4) .
C5 C6 1.381(4) .
C5 H5 0.9500 .
C6 C11 1.519(4) .
C7 N2 1.147(3) .
C8 C10 1.519(5) .
C8 C9 1.523(5) .
C8 H8 1.0000 .
C9 H9A 0.9800 .
C9 H9B 0.9800 .
C9 H9C 0.9800 .
C10 H10A 0.9800 .
C10 H10B 0.9800 .
C10 H10C 0.9800 .
C11 C13 1.508(5) .
C11 C12 1.533(5) .
C11 H11 1.0000 .
C12 H12A 0.9800 .
C12 H12B 0.9800 .
C12 H12C 0.9800 .
C13 H13A 0.9800 .
C13 H13B 0.9800 .
C13 H13C 0.9800 .
C14 O1 1.398(4) .
C14 C15 1.446(5) .
C14 H14A 0.9900 .
C14 H14B 0.9900 .
C15 C16 1.504(5) .
C15 H15A 0.9900 .
C15 H15B 0.9900 .
C16 C17 1.510(4) .
C16 H16A 0.9900 .
C16 H16B 0.9900 .
C17 O1 1.414(3) .
C17 H17A 0.9900 .
C17 H17B 0.9900 .
C18 O2 1.428(3) .
C18 C19 1.488(4) .
C18 H18A 0.9900 .
C18 H18B 0.9900 .
C19 C20 1.491(6) .
C19 H19A 0.9900 .
C19 H19B 0.9900 .
C20 C21 1.472(5) .
C20 H20A 0.9900 .
C20 H20B 0.9900 .
C21 O2 1.426(3) .
C21 H21A 0.9900 .
C21 H21B 0.9900 .
N1 N1 1.326(7) 5_656
N2 Na1 2.501(3) .
N1' N1' 1.302(12) 5_656
Na1 O2 2.355(2) .
Na1 O2 2.3552(19) 2_656
Na1 O1 2.3832(19) 2_656
Na1 O1 2.3832(19) .
